data_4304672
loop_
_publ_author_name
'Tianle Zhang'
'Jianxi Kong'
'Yuejie Hu'
'Xianggao Meng'
'Hongbing Yin'
'Dongshuang Hu'
'Changpeng Ji'

_publ_section_title
;
3D Coordination Networks Based on Supramolecular Chains as Building Units:
Synthesis and Crystal Structures of Two Silver(I) Pyridyldiethynides
;
_journal_name_full 'Inorganic Chemistry'
_journal_page_first 3144
_journal_page_last 3149
_journal_paper_doi 10.1021/ic702230h
_journal_volume 47
_journal_year 2008
_chemical_formula_sum 'C9 H5 Ag5 N4 O10'
_chemical_formula_weight 868.52
_chemical_name_common AgNO3-3,5-diethynide
_chemical_name_systematic
; 
 ? 
;
_space_group_IT_number 14
_symmetry_cell_setting monoclinic
_symmetry_space_group_name_Hall '-P 2yn'
_symmetry_space_group_name_H-M 'P 1 21/n 1'
_atom_sites_solution_hydrogens geom
_atom_sites_solution_primary direct
_atom_sites_solution_secondary difmap
_audit_creation_method SHELXL-97
_cell_angle_alpha 90.00
_cell_angle_beta 90.074(5)
_cell_angle_gamma 90.00
_cell_formula_units_Z 4
_cell_length_a 6.923(2)
_cell_length_b 16.732(5)
_cell_length_c 13.842(5)
_cell_measurement_temperature 293(2)
_cell_volume 1603.4(9)
_computing_structure_refinement 'SHELXL-97 (Sheldrick, 1997)'
_computing_structure_solution 'SHELXS-97 (Sheldrick, 1990)'
_diffrn_ambient_temperature 293(2)
_diffrn_measured_fraction_theta_full 0.980
_diffrn_measured_fraction_theta_max 0.980
_diffrn_measurement_device_type 'Bruker Smart Apex II CCD'
_diffrn_measurement_method '\f and \w'
_diffrn_radiation_monochromator graphite
_diffrn_radiation_source 'fine-focus sealed tube'
_diffrn_radiation_type MoK\a
_diffrn_radiation_wavelength 0.71073
_diffrn_reflns_av_R_equivalents 0.0531
_diffrn_reflns_av_sigmaI/netI 0.0667
_diffrn_reflns_limit_h_max 8
_diffrn_reflns_limit_h_min -8
_diffrn_reflns_limit_k_max 21
_diffrn_reflns_limit_k_min -18
_diffrn_reflns_limit_l_max 17
_diffrn_reflns_limit_l_min -17
_diffrn_reflns_number 12093
_diffrn_reflns_theta_full 27.47
_diffrn_reflns_theta_max 27.47
_diffrn_reflns_theta_min 2.43
_exptl_absorpt_coefficient_mu 6.065
_exptl_absorpt_correction_T_max 0.545
_exptl_absorpt_correction_T_min 0.422
_exptl_absorpt_correction_type multi-scan
_exptl_absorpt_process_details 'SADABS, Sheldrick. 1997'
_exptl_crystal_colour yellow
_exptl_crystal_density_diffrn 3.598
_exptl_crystal_density_method 'not measured'
_exptl_crystal_description needle
_exptl_crystal_F_000 1608
_exptl_crystal_size_max 0.20
_exptl_crystal_size_mid 0.12
_exptl_crystal_size_min 0.10
_refine_diff_density_max 1.631
_refine_diff_density_min -1.275
_refine_diff_density_rms 0.341
_refine_ls_extinction_coef 0.0101(5)
_refine_ls_extinction_expression Fc^*^=kFc[1+0.001xFc^2^\l^3^/sin(2\q)]^-1/4^
_refine_ls_extinction_method SHELXL
_refine_ls_goodness_of_fit_ref 1.063
_refine_ls_hydrogen_treatment constr
_refine_ls_matrix_type full
_refine_ls_number_parameters 255
_refine_ls_number_reflns 3585
_refine_ls_number_restraints 0
_refine_ls_restrained_S_all 1.063
_refine_ls_R_factor_all 0.0367
_refine_ls_R_factor_gt 0.0343
_refine_ls_shift/su_max 0.001
_refine_ls_shift/su_mean 0.000
_refine_ls_structure_factor_coef Fsqd
_refine_ls_weighting_details 'calc w=1/[\s^2^(Fo^2^)+(0.0451P)^2^+0.0000P] where P=(Fo^2^+2Fc^2^)/3'
_refine_ls_weighting_scheme calc
_refine_ls_wR_factor_gt 0.0768
_refine_ls_wR_factor_ref 0.0919
_reflns_number_gt 3343
_reflns_number_total 3585
_reflns_threshold_expression >2sigma(I)
_cod_data_source_file ic702230h-file004.cif
_cod_data_source_block 1
_cod_depositor_comments
;
The following automatic conversions were performed:
'_symmetry_cell_setting' value 'Monoclinic' changed to 'monoclinic'
according to '/home/saulius/struct/CIF-dictionaries/cif_core.dic'
dictionary named 'cif_core.dic' version 2.4.1 from 2010-06-29.

Automatic conversion script
Id: cif_fix_enum 1527 2010-12-29 10:47:43Z saulius 
;
_cod_database_code 4304672

loop_
_symmetry_equiv_pos_as_xyz
'x, y, z'
'-x+1/2, y+1/2, -z+1/2'
'-x, -y, -z'
'x-1/2, -y-1/2, z-1/2'

loop_
_atom_site_label
_atom_site_type_symbol
_atom_site_fract_x
_atom_site_fract_y
_atom_site_fract_z
_atom_site_U_iso_or_equiv
_atom_site_adp_type
_atom_site_occupancy
_atom_site_symmetry_multiplicity
_atom_site_calc_flag
_atom_site_refinement_flags
_atom_site_disorder_assembly
_atom_site_disorder_group
Ag1 Ag 0.65651(9) 0.31678(4) 0.09801(4) 0.02022(17) Uani 1 1 d . . .
Ag2 Ag 0.70983(8) 0.12715(3) 0.16688(4) 0.01560(16) Uani 1 1 d . . .
Ag3 Ag 0.44478(8) 0.19013(3) 0.30735(4) 0.01556(16) Uani 1 1 d . . .
Ag4 Ag 0.05278(9) 0.20748(4) 0.21470(5) 0.02223(17) Uani 1 1 d . . .
Ag5 Ag 0.21780(9) 0.05486(4) 0.34355(4) 0.01828(16) Uani 1 1 d . . .
C1 C 0.7528(10) 0.4896(4) 0.4803(5) 0.0137(15) Uani 1 1 d . . .
H1 H 0.7648 0.5322 0.5230 0.016 Uiso 1 1 calc R . .
C2 C 0.7385(9) 0.4118(4) 0.5179(5) 0.0117(14) Uani 1 1 d . . .
C3 C 0.7213(10) 0.3482(4) 0.4536(5) 0.0119(14) Uani 1 1 d . . .
H3 H 0.7119 0.2960 0.4760 0.014 Uiso 1 1 calc R . .
C4 C 0.7186(10) 0.3646(4) 0.3547(5) 0.0115(14) Uani 1 1 d . . .
C5 C 0.7351(10) 0.4435(4) 0.3237(5) 0.0147(15) Uani 1 1 d . . .
H5 H 0.7360 0.4539 0.2577 0.018 Uiso 1 1 calc R . .
C6 C 0.7597(9) 0.3999(4) 0.6206(5) 0.0115(14) Uani 1 1 d . . .
C7 C 0.7917(11) 0.3926(4) 0.7064(5) 0.0155(15) Uani 1 1 d . . .
C8 C 0.7188(10) 0.2995(4) 0.2862(5) 0.0120(14) Uani 1 1 d . . .
C9 C 0.7434(10) 0.2409(4) 0.2339(5) 0.0141(15) Uani 1 1 d . . .
N1 N 0.7499(8) 0.5047(3) 0.3850(4) 0.0125(12) Uani 1 1 d . . .
N2 N 0.2299(9) 0.3013(4) 0.4319(5) 0.0139(13) Uani 1 1 d . . .
N3 N 0.8257(8) 0.1211(4) 0.4163(4) 0.0126(13) Uani 1 1 d . . .
N4 N 0.2549(9) -0.1295(4) 0.3567(4) 0.0147(13) Uani 1 1 d . . .
O1 O 0.6576(7) 0.1352(3) 0.4446(4) 0.0178(12) Uani 1 1 d . . .
O2 O 0.9545(8) 0.1712(3) 0.4226(4) 0.0191(12) Uani 1 1 d . . .
O3 O 0.8633(8) 0.0536(3) 0.3779(4) 0.0214(12) Uani 1 1 d . . .
O4 O 0.3334(7) 0.2426(3) 0.4587(4) 0.0164(11) Uani 1 1 d . . .
O5 O 0.2337(10) 0.3220(4) 0.3461(4) 0.0320(15) Uani 1 1 d . . .
O6 O 0.1270(8) 0.3362(3) 0.4917(4) 0.0183(11) Uani 1 1 d . . .
O7 O 0.1138(7) -0.0813(3) 0.3699(4) 0.0195(11) Uani 1 1 d . . .
O8 O 0.4187(7) -0.1033(3) 0.3392(4) 0.0207(12) Uani 1 1 d . . .
O9 O 0.2189(8) -0.2029(3) 0.3604(4) 0.0197(12) Uani 1 1 d . . .
O1W O 0.2941(8) 0.0656(3) 0.5131(4) 0.0174(11) Uani 1 1 d . . .

loop_
_atom_site_aniso_label
_atom_site_aniso_U_11
_atom_site_aniso_U_22
_atom_site_aniso_U_33
_atom_site_aniso_U_23
_atom_site_aniso_U_13
_atom_site_aniso_U_12
Ag1 0.0293(4) 0.0189(3) 0.0125(3) 0.0038(2) 0.0023(2) 0.0060(2)
Ag2 0.0232(3) 0.0099(3) 0.0136(3) -0.0038(2) 0.0002(2) -0.0009(2)
Ag3 0.0143(3) 0.0193(3) 0.0131(3) -0.0044(2) 0.0000(2) -0.0018(2)
Ag4 0.0143(3) 0.0229(3) 0.0296(4) -0.0020(3) 0.0022(2) 0.0032(2)
Ag5 0.0235(3) 0.0183(3) 0.0131(3) 0.0031(2) 0.0032(2) -0.0023(2)
C1 0.017(4) 0.011(4) 0.014(3) 0.002(3) 0.001(3) -0.002(3)
C2 0.012(3) 0.011(3) 0.012(3) 0.003(3) -0.001(3) 0.001(3)
C3 0.009(3) 0.012(4) 0.015(3) 0.004(3) -0.002(3) 0.003(3)
C4 0.010(3) 0.015(4) 0.010(3) -0.004(3) -0.002(3) 0.001(3)
C5 0.015(4) 0.017(4) 0.012(3) 0.002(3) 0.001(3) 0.004(3)
C6 0.011(3) 0.007(3) 0.016(4) -0.001(3) 0.000(3) -0.002(3)
C7 0.015(3) 0.016(4) 0.015(4) 0.002(3) -0.001(3) 0.000(3)
C8 0.013(3) 0.013(3) 0.011(3) 0.003(3) -0.003(3) -0.003(3)
C9 0.013(4) 0.017(4) 0.012(3) 0.003(3) -0.001(3) 0.001(3)
N1 0.016(3) 0.009(3) 0.012(3) 0.000(2) -0.001(2) -0.001(2)
N2 0.012(3) 0.015(3) 0.014(3) -0.003(3) 0.000(2) -0.001(2)
N3 0.012(3) 0.014(3) 0.012(3) 0.002(2) -0.001(2) 0.000(2)
N4 0.019(3) 0.015(3) 0.011(3) 0.001(3) 0.001(2) 0.001(2)
O1 0.014(3) 0.028(3) 0.012(3) 0.006(2) 0.001(2) 0.005(2)
O2 0.021(3) 0.018(3) 0.018(3) 0.000(2) -0.006(2) -0.008(2)
O3 0.026(3) 0.012(3) 0.026(3) 0.000(2) 0.006(2) 0.002(2)
O4 0.017(3) 0.014(3) 0.018(3) -0.001(2) -0.001(2) 0.001(2)
O5 0.045(4) 0.038(4) 0.013(3) 0.008(3) 0.004(3) 0.007(3)
O6 0.018(3) 0.020(3) 0.017(3) -0.005(2) -0.003(2) 0.000(2)
O7 0.021(3) 0.017(3) 0.021(3) 0.001(2) 0.001(2) 0.004(2)
O8 0.016(3) 0.027(3) 0.020(3) -0.004(3) -0.001(2) -0.004(2)
O9 0.029(3) 0.014(3) 0.017(3) -0.003(2) 0.002(2) -0.001(2)
O1W 0.020(3) 0.015(3) 0.017(3) -0.001(2) 0.000(2) 0.000(2)

loop_
_atom_type_symbol
_atom_type_description
_atom_type_scat_dispersion_real
_atom_type_scat_dispersion_imag
_atom_type_scat_source
C C 0.0033 0.0016 'International Tables Vol C Tables 4.2.6.8 and 6.1.1.4'
H H 0.0000 0.0000 'International Tables Vol C Tables 4.2.6.8 and 6.1.1.4'
N N 0.0061 0.0033 'International Tables Vol C Tables 4.2.6.8 and 6.1.1.4'
O O 0.0106 0.0060 'International Tables Vol C Tables 4.2.6.8 and 6.1.1.4'
Ag Ag -0.8971 1.1015 'International Tables Vol C Tables 4.2.6.8 and 6.1.1.4'

loop_
_geom_angle_atom_site_label_1
_geom_angle_atom_site_label_2
_geom_angle_atom_site_label_3
_geom_angle
_geom_angle_site_symmetry_1
_geom_angle_site_symmetry_3
_geom_angle_publ_flag
C9 Ag1 O1W 135.2(2) . 4_665 ?
C9 Ag1 O4 106.2(2) . 4_665 ?
O1W Ag1 O4 76.16(17) 4_665 4_665 ?
C9 Ag1 O7 114.0(2) . 2 ?
O1W Ag1 O7 80.55(17) 4_665 2 ?
O4 Ag1 O7 139.18(17) 4_665 2 ?
C9 Ag1 C8 27.6(2) . . ?
O1W Ag1 C8 119.3(2) 4_665 . ?
O4 Ag1 C8 129.5(2) 4_665 . ?
O7 Ag1 C8 91.1(2) 2 . ?
C9 Ag1 Ag2 39.43(18) . . ?
O1W Ag1 Ag2 147.94(12) 4_665 . ?
O4 Ag1 Ag2 77.73(12) 4_665 . ?
O7 Ag1 Ag2 131.47(12) 2 . ?
C8 Ag1 Ag2 66.29(15) . . ?
C9 Ag2 N1 164.9(2) . 2_645 ?
C9 Ag2 O6 102.8(2) . 4_665 ?
N1 Ag2 O6 86.68(19) 2_645 4_665 ?
C9 Ag2 Ag4 51.50(18) . 1_655 ?
N1 Ag2 Ag4 114.68(16) 2_645 1_655 ?
O6 Ag2 Ag4 107.24(12) 4_665 1_655 ?
C9 Ag2 Ag3 56.46(18) . . ?
N1 Ag2 Ag3 130.28(15) 2_645 . ?
O6 Ag2 Ag3 114.17(12) 4_665 . ?
Ag4 Ag2 Ag3 101.86(3) 1_655 . ?
C9 Ag2 Ag1 44.43(19) . . ?
N1 Ag2 Ag1 144.22(15) 2_645 . ?
O6 Ag2 Ag1 58.51(12) 4_665 . ?
Ag4 Ag2 Ag1 72.84(3) 1_655 . ?
Ag3 Ag2 Ag1 76.94(2) . . ?
C7 Ag3 O4 128.3(2) 4_565 . ?
C7 Ag3 C9 110.8(3) 4_565 . ?
O4 Ag3 C9 120.4(2) . . ?
C7 Ag3 O1 120.7(2) 4_565 . ?
O4 Ag3 O1 70.77(17) . . ?
C9 Ag3 O1 87.0(2) . . ?
C7 Ag3 C8 134.2(3) 4_565 . ?
O4 Ag3 C8 94.3(2) . . ?
C9 Ag3 C8 27.5(2) . . ?
O1 Ag3 C8 85.34(19) . . ?
C7 Ag3 Ag5 49.09(19) 4_565 . ?
O4 Ag3 Ag5 87.62(12) . . ?
C9 Ag3 Ag5 145.69(18) . . ?
O1 Ag3 Ag5 84.26(12) . . ?
C8 Ag3 Ag5 168.17(16) . . ?
C7 Ag3 Ag2 69.67(19) 4_565 . ?
O4 Ag3 Ag2 158.52(12) . . ?
C9 Ag3 Ag2 46.26(17) . . ?
O1 Ag3 Ag2 90.16(12) . . ?
C8 Ag3 Ag2 73.80(16) . . ?
Ag5 Ag3 Ag2 100.57(3) . . ?
C7 Ag3 Ag4 50.74(19) 4_565 . ?
O4 Ag3 Ag4 92.64(12) . . ?
C9 Ag3 Ag4 123.26(16) . . ?
O1 Ag3 Ag4 149.67(12) . . ?
C8 Ag3 Ag4 122.04(15) . . ?
Ag5 Ag3 Ag4 69.44(3) . . ?
Ag2 Ag3 Ag4 108.82(3) . . ?
C9 Ag4 C7 149.1(3) 1_455 4_565 ?
C9 Ag4 O9 121.7(2) 1_455 2 ?
C7 Ag4 O9 87.7(2) 4_565 2 ?
C9 Ag4 C6 138.7(2) 1_455 4_565 ?
C7 Ag4 C6 27.4(2) 4_565 4_565 ?
O9 Ag4 C6 81.6(2) 2 4_565 ?
C9 Ag4 Ag2 48.37(19) 1_455 1_455 ?
C7 Ag4 Ag2 104.00(18) 4_565 1_455 ?
O9 Ag4 Ag2 138.57(14) 2 1_455 ?
C6 Ag4 Ag2 90.99(15) 4_565 1_455 ?
C9 Ag4 Ag3 146.93(19) 1_455 . ?
C7 Ag4 Ag3 47.20(18) 4_565 . ?
O9 Ag4 Ag3 69.72(14) 2 . ?
C6 Ag4 Ag3 69.86(15) 4_565 . ?
Ag2 Ag4 Ag3 144.60(3) 1_455 . ?
C9 Ag4 Ag5 117.34(19) 1_455 . ?
C7 Ag4 Ag5 40.34(18) 4_565 . ?
O9 Ag4 Ag5 118.97(14) 2 . ?
C6 Ag4 Ag5 63.58(15) 4_565 . ?
Ag2 Ag4 Ag5 92.80(3) 1_455 . ?
Ag3 Ag4 Ag5 52.25(2) . . ?
C7 Ag5 O1W 140.8(2) 4_565 . ?
C7 Ag5 O7 126.1(2) 4_565 . ?
O1W Ag5 O7 89.34(18) . . ?
C7 Ag5 O3 113.9(2) 4_565 1_455 ?
O1W Ag5 O3 91.69(19) . 1_455 ?
O7 Ag5 O3 70.76(17) . 1_455 ?
C7 Ag5 Ag3 51.6(2) 4_565 . ?
O1W Ag5 Ag3 89.52(12) . . ?
O7 Ag5 Ag3 162.93(13) . . ?
O3 Ag5 Ag3 126.30(12) 1_455 . ?
C7 Ag5 Ag4 45.1(2) 4_565 . ?
O1W Ag5 Ag4 122.74(13) . . ?
O7 Ag5 Ag4 134.77(13) . . ?
O3 Ag5 Ag4 76.79(13) 1_455 . ?
Ag3 Ag5 Ag4 58.31(3) . . ?
N1 C1 C2 122.4(7) . . ?
N1 C1 H1 118.8 . . ?
C2 C1 H1 118.8 . . ?
C3 C2 C1 118.5(7) . . ?
C3 C2 C6 122.2(7) . . ?
C1 C2 C6 119.0(7) . . ?
C2 C3 C4 118.6(7) . . ?
C2 C3 H3 120.7 . . ?
C4 C3 H3 120.7 . . ?
C5 C4 C3 119.1(7) . . ?
C5 C4 C8 120.8(7) . . ?
C3 C4 C8 119.7(7) . . ?
N1 C5 C4 122.5(7) . . ?
N1 C5 H5 118.7 . . ?
C4 C5 H5 118.7 . . ?
C7 C6 C2 174.8(8) . . ?
C7 C6 Ag4 63.1(5) . 4_666 ?
C2 C6 Ag4 121.7(5) . 4_666 ?
C6 C7 Ag5 141.1(6) . 4_666 ?
C6 C7 Ag3 139.5(6) . 4_666 ?
Ag5 C7 Ag3 79.3(3) 4_666 4_666 ?
C6 C7 Ag4 89.5(5) . 4_666 ?
Ag5 C7 Ag4 94.6(3) 4_666 4_666 ?
Ag3 C7 Ag4 82.1(2) 4_666 4_666 ?
C9 C8 C4 170.9(7) . . ?
C9 C8 Ag3 67.4(4) . . ?
C4 C8 Ag3 116.5(5) . . ?
C9 C8 Ag1 62.1(5) . . ?
C4 C8 Ag1 124.1(5) . . ?
Ag3 C8 Ag1 93.9(2) . . ?
C8 C9 Ag2 162.3(6) . . ?
C8 C9 Ag4 113.8(5) . 1_655 ?
Ag2 C9 Ag4 80.1(2) . 1_655 ?
C8 C9 Ag1 90.3(5) . . ?
Ag2 C9 Ag1 96.1(3) . . ?
Ag4 C9 Ag1 106.6(3) 1_655 . ?
C8 C9 Ag3 85.1(5) . . ?
Ag2 C9 Ag3 77.3(2) . . ?
Ag4 C9 Ag3 140.5(3) 1_655 . ?
Ag1 C9 Ag3 107.7(3) . . ?
C5 N1 C1 118.8(6) . . ?
C5 N1 Ag2 121.3(5) . 2_655 ?
C1 N1 Ag2 119.7(5) . 2_655 ?
O5 N2 O6 121.5(6) . . ?
O5 N2 O4 119.0(6) . . ?
O6 N2 O4 119.5(6) . . ?
O2 N3 O1 121.7(6) . . ?
O2 N3 O3 119.1(6) . . ?
O1 N3 O3 119.2(6) . . ?
O8 N4 O9 122.4(6) . . ?
O8 N4 O7 120.2(6) . . ?
O9 N4 O7 117.4(6) . . ?
N3 O1 Ag3 111.6(4) . . ?
N3 O3 Ag5 105.8(4) . 1_655 ?
N2 O4 Ag3 102.1(4) . . ?
N2 O4 Ag1 104.9(4) . 4_566 ?
Ag3 O4 Ag1 133.5(2) . 4_566 ?
N2 O6 Ag2 128.0(4) . 4_566 ?
N4 O7 Ag5 110.2(4) . . ?
N4 O7 Ag1 99.3(4) . 2_545 ?
Ag5 O7 Ag1 150.3(2) . 2_545 ?
N4 O9 Ag4 117.4(4) . 2_545 ?
Ag5 O1W Ag1 115.8(2) . 4_566 ?

loop_
_geom_bond_atom_site_label_1
_geom_bond_atom_site_label_2
_geom_bond_distance
_geom_bond_site_symmetry_2
_geom_bond_publ_flag
Ag1 C9 2.347(7) . ?
Ag1 O1W 2.483(5) 4_665 ?
Ag1 O4 2.492(5) 4_665 ?
Ag1 O7 2.571(5) 2 ?
Ag1 C8 2.656(7) . ?
Ag1 Ag2 3.3334(13) . ?
Ag2 C9 2.130(8) . ?
Ag2 N1 2.189(6) 2_645 ?
Ag2 O6 2.565(5) 4_665 ?
Ag2 Ag4 2.8068(11) 1_655 ?
Ag2 Ag3 2.8752(10) . ?
Ag3 C7 2.233(7) 4_565 ?
Ag3 O4 2.400(5) . ?
Ag3 C9 2.457(7) . ?
Ag3 O1 2.573(5) . ?
Ag3 C8 2.652(7) . ?
Ag3 Ag5 2.8009(10) . ?
Ag3 Ag4 3.0141(12) . ?
Ag4 C9 2.230(7) 1_455 ?
Ag4 C7 2.356(7) 4_565 ?
Ag4 O9 2.414(5) 2 ?
Ag4 C6 2.641(7) 4_565 ?
Ag4 Ag2 2.8067(11) 1_455 ?
Ag4 Ag5 3.3169(11) . ?
Ag5 C7 2.154(8) 4_565 ?
Ag5 O1W 2.412(5) . ?
Ag5 O7 2.417(6) . ?
Ag5 O3 2.501(6) 1_455 ?
C1 N1 1.343(9) . ?
C1 C2 1.405(10) . ?
C1 H1 0.9300 . ?
C2 C3 1.391(10) . ?
C2 C6 1.444(10) . ?
C3 C4 1.396(10) . ?
C3 H3 0.9300 . ?
C4 C5 1.393(10) . ?
C4 C8 1.443(10) . ?
C5 N1 1.334(9) . ?
C5 H5 0.9300 . ?
C6 C7 1.214(11) . ?
C6 Ag4 2.641(7) 4_666 ?
C7 Ag5 2.154(8) 4_666 ?
C7 Ag3 2.233(7) 4_666 ?
C7 Ag4 2.357(7) 4_666 ?
C8 C9 1.231(11) . ?
C9 Ag4 2.230(7) 1_655 ?
N1 Ag2 2.189(6) 2_655 ?
N2 O5 1.237(9) . ?
N2 O6 1.239(8) . ?
N2 O4 1.271(8) . ?
N3 O2 1.227(8) . ?
N3 O1 1.250(8) . ?
N3 O3 1.276(8) . ?
N4 O8 1.241(8) . ?
N4 O9 1.254(8) . ?
N4 O7 1.280(8) . ?
O3 Ag5 2.501(6) 1_655 ?
O4 Ag1 2.492(5) 4_566 ?
O6 Ag2 2.565(5) 4_566 ?
O7 Ag1 2.571(5) 2_545 ?
O9 Ag4 2.414(5) 2_545 ?
O1W Ag1 2.483(5) 4_566 ?

loop_
_geom_torsion_atom_site_label_1
_geom_torsion_atom_site_label_2
_geom_torsion_atom_site_label_3
_geom_torsion_atom_site_label_4
_geom_torsion
_geom_torsion_site_symmetry_1
_geom_torsion_site_symmetry_2
_geom_torsion_site_symmetry_3
_geom_torsion_site_symmetry_4
_geom_torsion_publ_flag
O1W Ag1 Ag2 C9 99.5(4) 4_665 . . . ?
O4 Ag1 Ag2 C9 135.5(3) 4_665 . . . ?
O7 Ag1 Ag2 C9 -77.2(3) 2 . . . ?
C8 Ag1 Ag2 C9 -8.3(3) . . . . ?
C9 Ag1 Ag2 N1 -160.6(4) . . . 2_645 ?
O1W Ag1 Ag2 N1 -61.1(4) 4_665 . . 2_645 ?
O4 Ag1 Ag2 N1 -25.1(3) 4_665 . . 2_645 ?
O7 Ag1 Ag2 N1 122.2(3) 2 . . 2_645 ?
C8 Ag1 Ag2 N1 -168.9(3) . . . 2_645 ?
C9 Ag1 Ag2 O6 -175.6(3) . . . 4_665 ?
O1W Ag1 Ag2 O6 -76.1(3) 4_665 . . 4_665 ?
O4 Ag1 Ag2 O6 -40.07(18) 4_665 . . 4_665 ?
O7 Ag1 Ag2 O6 107.2(2) 2 . . 4_665 ?
C8 Ag1 Ag2 O6 176.2(2) . . . 4_665 ?
C9 Ag1 Ag2 Ag4 -52.0(3) . . . 1_655 ?
O1W Ag1 Ag2 Ag4 47.5(2) 4_665 . . 1_655 ?
O4 Ag1 Ag2 Ag4 83.50(12) 4_665 . . 1_655 ?
O7 Ag1 Ag2 Ag4 -129.22(17) 2 . . 1_655 ?
C8 Ag1 Ag2 Ag4 -60.26(17) . . . 1_655 ?
C9 Ag1 Ag2 Ag3 55.0(3) . . . . ?
O1W Ag1 Ag2 Ag3 154.5(2) 4_665 . . . ?
O4 Ag1 Ag2 Ag3 -169.50(12) 4_665 . . . ?
O7 Ag1 Ag2 Ag3 -22.22(17) 2 . . . ?
C8 Ag1 Ag2 Ag3 46.74(17) . . . . ?
C9 Ag2 Ag3 C7 151.3(3) . . . 4_565 ?
N1 Ag2 Ag3 C7 -45.6(3) 2_645 . . 4_565 ?
O6 Ag2 Ag3 C7 61.7(2) 4_665 . . 4_565 ?
Ag4 Ag2 Ag3 C7 176.9(2) 1_655 . . 4_565 ?
Ag1 Ag2 Ag3 C7 107.9(2) . . . 4_565 ?
C9 Ag2 Ag3 O4 -58.9(4) . . . . ?
N1 Ag2 Ag3 O4 104.2(4) 2_645 . . . ?
O6 Ag2 Ag3 O4 -148.5(4) 4_665 . . . ?
Ag4 Ag2 Ag3 O4 -33.3(3) 1_655 . . . ?
Ag1 Ag2 Ag3 O4 -102.3(3) . . . . ?
N1 Ag2 Ag3 C9 163.0(3) 2_645 . . . ?
O6 Ag2 Ag3 C9 -89.7(3) 4_665 . . . ?
Ag4 Ag2 Ag3 C9 25.5(2) 1_655 . . . ?
Ag1 Ag2 Ag3 C9 -43.5(2) . . . . ?
C9 Ag2 Ag3 O1 -85.7(3) . . . . ?
N1 Ag2 Ag3 O1 77.3(2) 2_645 . . . ?
O6 Ag2 Ag3 O1 -175.38(18) 4_665 . . . ?
Ag4 Ag2 Ag3 O1 -60.15(12) 1_655 . . . ?
Ag1 Ag2 Ag3 O1 -129.16(12) . . . . ?
C9 Ag2 Ag3 C8 -0.6(3) . . . . ?
N1 Ag2 Ag3 C8 162.4(3) 2_645 . . . ?
O6 Ag2 Ag3 C8 -90.3(2) 4_665 . . . ?
Ag4 Ag2 Ag3 C8 24.95(16) 1_655 . . . ?
Ag1 Ag2 Ag3 C8 -44.06(16) . . . . ?
C9 Ag2 Ag3 Ag5 -169.9(2) . . . . ?
N1 Ag2 Ag3 Ag5 -6.9(2) 2_645 . . . ?
O6 Ag2 Ag3 Ag5 100.43(13) 4_665 . . . ?
Ag4 Ag2 Ag3 Ag5 -144.34(3) 1_655 . . . ?
Ag1 Ag2 Ag3 Ag5 146.65(3) . . . . ?
C9 Ag2 Ag3 Ag4 118.4(2) . . . . ?
N1 Ag2 Ag3 Ag4 -78.6(2) 2_645 . . . ?
O6 Ag2 Ag3 Ag4 28.71(13) 4_665 . . . ?
Ag4 Ag2 Ag3 Ag4 143.94(3) 1_655 . . . ?
Ag1 Ag2 Ag3 Ag4 74.93(3) . . . . ?
C7 Ag3 Ag4 C9 136.2(4) 4_565 . . 1_455 ?
O4 Ag3 Ag4 C9 -3.6(4) . . . 1_455 ?
C9 Ag3 Ag4 C9 -133.2(5) . . . 1_455 ?
O1 Ag3 Ag4 C9 51.3(4) . . . 1_455 ?
C8 Ag3 Ag4 C9 -100.3(4) . . . 1_455 ?
Ag5 Ag3 Ag4 C9 82.8(4) . . . 1_455 ?
Ag2 Ag3 Ag4 C9 177.4(4) . . . 1_455 ?
O4 Ag3 Ag4 C7 -139.8(3) . . . 4_565 ?
C9 Ag3 Ag4 C7 90.6(3) . . . 4_565 ?
O1 Ag3 Ag4 C7 -84.9(4) . . . 4_565 ?
C8 Ag3 Ag4 C7 123.5(3) . . . 4_565 ?
Ag5 Ag3 Ag4 C7 -53.4(3) . . . 4_565 ?
Ag2 Ag3 Ag4 C7 41.2(3) . . . 4_565 ?
C7 Ag3 Ag4 O9 -106.5(3) 4_565 . . 2 ?
O4 Ag3 Ag4 O9 113.65(19) . . . 2 ?
C9 Ag3 Ag4 O9 -15.9(3) . . . 2 ?
O1 Ag3 Ag4 O9 168.6(3) . . . 2 ?
C8 Ag3 Ag4 O9 16.9(2) . . . 2 ?
Ag5 Ag3 Ag4 O9 -159.89(14) . . . 2 ?
Ag2 Ag3 Ag4 O9 -65.35(14) . . . 2 ?
C7 Ag3 Ag4 C6 -18.2(3) 4_565 . . 4_565 ?
O4 Ag3 Ag4 C6 -158.1(2) . . . 4_565 ?
C9 Ag3 Ag4 C6 72.4(3) . . . 4_565 ?
O1 Ag3 Ag4 C6 -103.1(3) . . . 4_565 ?
C8 Ag3 Ag4 C6 105.2(3) . . . 4_565 ?
Ag5 Ag3 Ag4 C6 -71.60(16) . . . 4_565 ?
Ag2 Ag3 Ag4 C6 22.94(16) . . . 4_565 ?
C7 Ag3 Ag4 Ag2 42.8(3) 4_565 . . 1_455 ?
O4 Ag3 Ag4 Ag2 -97.03(13) . . . 1_455 ?
C9 Ag3 Ag4 Ag2 133.4(2) . . . 1_455 ?
O1 Ag3 Ag4 Ag2 -42.1(3) . . . 1_455 ?
C8 Ag3 Ag4 Ag2 166.3(2) . . . 1_455 ?
Ag5 Ag3 Ag4 Ag2 -10.57(5) . . . 1_455 ?
Ag2 Ag3 Ag4 Ag2 83.98(5) . . . 1_455 ?
C7 Ag3 Ag4 Ag5 53.4(3) 4_565 . . . ?
O4 Ag3 Ag4 Ag5 -86.46(12) . . . . ?
C9 Ag3 Ag4 Ag5 144.0(2) . . . . ?
O1 Ag3 Ag4 Ag5 -31.5(2) . . . . ?
C8 Ag3 Ag4 Ag5 176.82(19) . . . . ?
Ag2 Ag3 Ag4 Ag5 94.54(3) . . . . ?
O4 Ag3 Ag5 C7 149.0(3) . . . 4_565 ?
C9 Ag3 Ag5 C7 -64.0(4) . . . 4_565 ?
O1 Ag3 Ag5 C7 -140.1(3) . . . 4_565 ?
C8 Ag3 Ag5 C7 -111.5(8) . . . 4_565 ?
Ag2 Ag3 Ag5 C7 -51.0(3) . . . 4_565 ?
Ag4 Ag3 Ag5 C7 55.3(2) . . . 4_565 ?
C7 Ag3 Ag5 O1W 174.9(3) 4_565 . . . ?
O4 Ag3 Ag5 O1W -36.13(17) . . . . ?
C9 Ag3 Ag5 O1W 110.8(3) . . . . ?
O1 Ag3 Ag5 O1W 34.77(17) . . . . ?
C8 Ag3 Ag5 O1W 63.4(8) . . . . ?
Ag2 Ag3 Ag5 O1W 123.86(13) . . . . ?
Ag4 Ag3 Ag5 O1W -129.85(13) . . . . ?
C7 Ag3 Ag5 O7 88.7(5) 4_565 . . . ?
O4 Ag3 Ag5 O7 -122.3(5) . . . . ?
C9 Ag3 Ag5 O7 24.7(6) . . . . ?
O1 Ag3 Ag5 O7 -51.4(5) . . . . ?
C8 Ag3 Ag5 O7 -22.8(9) . . . . ?
Ag2 Ag3 Ag5 O7 37.7(5) . . . . ?
Ag4 Ag3 Ag5 O7 144.0(5) . . . . ?
C7 Ag3 Ag5 O3 -93.4(3) 4_565 . . 1_455 ?
O4 Ag3 Ag5 O3 55.6(2) . . . 1_455 ?
C9 Ag3 Ag5 O3 -157.4(3) . . . 1_455 ?
O1 Ag3 Ag5 O3 126.5(2) . . . 1_455 ?
C8 Ag3 Ag5 O3 155.1(8) . . . 1_455 ?
Ag2 Ag3 Ag5 O3 -144.39(17) . . . 1_455 ?
Ag4 Ag3 Ag5 O3 -38.10(18) . . . 1_455 ?
C7 Ag3 Ag5 Ag4 -55.3(2) 4_565 . . . ?
O4 Ag3 Ag5 Ag4 93.71(13) . . . . ?
C9 Ag3 Ag5 Ag4 -119.3(3) . . . . ?
O1 Ag3 Ag5 Ag4 164.62(12) . . . . ?
C8 Ag3 Ag5 Ag4 -166.8(8) . . . . ?
Ag2 Ag3 Ag5 Ag4 -106.29(3) . . . . ?
C9 Ag4 Ag5 C7 152.1(4) 1_455 . . 4_565 ?
O9 Ag4 Ag5 C7 -43.8(3) 2 . . 4_565 ?
C6 Ag4 Ag5 C7 18.7(3) 4_565 . . 4_565 ?
Ag2 Ag4 Ag5 C7 108.5(3) 1_455 . . 4_565 ?
Ag3 Ag4 Ag5 C7 -65.4(3) . . . 4_565 ?
C9 Ag4 Ag5 O1W -76.6(3) 1_455 . . . ?
C7 Ag4 Ag5 O1W 131.3(3) 4_565 . . . ?
O9 Ag4 Ag5 O1W 87.5(2) 2 . . . ?
C6 Ag4 Ag5 O1W 150.1(2) 4_565 . . . ?
Ag2 Ag4 Ag5 O1W -120.22(15) 1_455 . . . ?
Ag3 Ag4 Ag5 O1W 65.88(15) . . . . ?
C9 Ag4 Ag5 O7 51.6(3) 1_455 . . . ?
C7 Ag4 Ag5 O7 -100.5(3) 4_565 . . . ?
O9 Ag4 Ag5 O7 -144.3(2) 2 . . . ?
C6 Ag4 Ag5 O7 -81.7(2) 4_565 . . . ?
Ag2 Ag4 Ag5 O7 7.97(18) 1_455 . . . ?
Ag3 Ag4 Ag5 O7 -165.93(18) . . . . ?
C9 Ag4 Ag5 O3 6.8(2) 1_455 . . 1_455 ?
C7 Ag4 Ag5 O3 -145.3(3) 4_565 . . 1_455 ?
O9 Ag4 Ag5 O3 170.9(2) 2 . . 1_455 ?
C6 Ag4 Ag5 O3 -126.5(2) 4_565 . . 1_455 ?
Ag2 Ag4 Ag5 O3 -36.82(14) 1_455 . . 1_455 ?
Ag3 Ag4 Ag5 O3 149.28(14) . . . 1_455 ?
C9 Ag4 Ag5 Ag3 -142.4(2) 1_455 . . . ?
C7 Ag4 Ag5 Ag3 65.4(3) 4_565 . . . ?
O9 Ag4 Ag5 Ag3 21.63(15) 2 . . . ?
C6 Ag4 Ag5 Ag3 84.18(17) 4_565 . . . ?
Ag2 Ag4 Ag5 Ag3 173.89(3) 1_455 . . . ?
N1 C1 C2 C3 0.2(10) . . . . ?
N1 C1 C2 C6 174.6(7) . . . . ?
C1 C2 C3 C4 -0.2(10) . . . . ?
C6 C2 C3 C4 -174.4(6) . . . . ?
C2 C3 C4 C5 0.7(10) . . . . ?
C2 C3 C4 C8 174.3(6) . . . . ?
C3 C4 C5 N1 -1.3(11) . . . . ?
C8 C4 C5 N1 -174.9(6) . . . . ?
C3 C2 C6 C7 116(9) . . . . ?
C1 C2 C6 C7 -58(9) . . . . ?
C3 C2 C6 Ag4 -42.6(8) . . . 4_666 ?
C1 C2 C6 Ag4 143.2(5) . . . 4_666 ?
C2 C6 C7 Ag5 103(9) . . . 4_666 ?
Ag4 C6 C7 Ag5 -96.7(9) 4_666 . . 4_666 ?
C2 C6 C7 Ag3 -83(9) . . . 4_666 ?
Ag4 C6 C7 Ag3 77.1(8) 4_666 . . 4_666 ?
C2 C6 C7 Ag4 -160(9) . . . 4_666 ?
C5 C4 C8 C9 114(5) . . . . ?
C3 C4 C8 C9 -59(5) . . . . ?
C5 C4 C8 Ag3 -132.4(6) . . . . ?
C3 C4 C8 Ag3 54.1(8) . . . . ?
C5 C4 C8 Ag1 -16.9(9) . . . . ?
C3 C4 C8 Ag1 169.6(5) . . . . ?
C7 Ag3 C8 C9 -37.1(6) 4_565 . . . ?
O4 Ag3 C8 C9 162.7(5) . . . . ?
O1 Ag3 C8 C9 92.4(5) . . . . ?
Ag5 Ag3 C8 C9 63.9(10) . . . . ?
Ag2 Ag3 C8 C9 0.9(4) . . . . ?
Ag4 Ag3 C8 C9 -101.5(5) . . . . ?
C7 Ag3 C8 C4 151.9(5) 4_565 . . . ?
O4 Ag3 C8 C4 -8.2(5) . . . . ?
C9 Ag3 C8 C4 -171.0(8) . . . . ?
O1 Ag3 C8 C4 -78.5(5) . . . . ?
Ag5 Ag3 C8 C4 -107.1(8) . . . . ?
Ag2 Ag3 C8 C4 -170.0(5) . . . . ?
Ag4 Ag3 C8 C4 87.6(5) . . . . ?
C7 Ag3 C8 Ag1 20.4(4) 4_565 . . . ?
O4 Ag3 C8 Ag1 -139.8(2) . . . . ?
C9 Ag3 C8 Ag1 57.5(4) . . . . ?
O1 Ag3 C8 Ag1 150.0(2) . . . . ?
Ag5 Ag3 C8 Ag1 121.4(7) . . . . ?
Ag2 Ag3 C8 Ag1 58.45(15) . . . . ?
Ag4 Ag3 C8 Ag1 -43.9(3) . . . . ?
O1W Ag1 C8 C9 -133.2(5) 4_665 . . . ?
O4 Ag1 C8 C9 -37.1(6) 4_665 . . . ?
O7 Ag1 C8 C9 147.0(5) 2 . . . ?
Ag2 Ag1 C8 C9 11.4(4) . . . . ?
C9 Ag1 C8 C4 172.3(9) . . . . ?
O1W Ag1 C8 C4 39.0(6) 4_665 . . . ?
O4 Ag1 C8 C4 135.1(5) 4_665 . . . ?
O7 Ag1 C8 C4 -40.8(6) 2 . . . ?
Ag2 Ag1 C8 C4 -176.4(6) . . . . ?
C9 Ag1 C8 Ag3 -61.8(4) . . . . ?
O1W Ag1 C8 Ag3 164.99(16) 4_665 . . . ?
O4 Ag1 C8 Ag3 -98.9(3) 4_665 . . . ?
O7 Ag1 C8 Ag3 85.2(2) 2 . . . ?
Ag2 Ag1 C8 Ag3 -50.44(14) . . . . ?
C4 C8 C9 Ag2 113(5) . . . . ?
Ag3 C8 C9 Ag2 -3.9(19) . . . . ?
Ag1 C8 C9 Ag2 -112(2) . . . . ?
C4 C8 C9 Ag4 -27(5) . . . 1_655 ?
Ag3 C8 C9 Ag4 -144.0(5) . . . 1_655 ?
Ag1 C8 C9 Ag4 108.3(5) . . . 1_655 ?
C4 C8 C9 Ag1 -135(5) . . . . ?
Ag3 C8 C9 Ag1 107.7(2) . . . . ?
C4 C8 C9 Ag3 117(5) . . . . ?
Ag1 C8 C9 Ag3 -107.7(2) . . . . ?
N1 Ag2 C9 C8 -117.4(19) 2_645 . . . ?
O6 Ag2 C9 C8 115(2) 4_665 . . . ?
Ag4 Ag2 C9 C8 -143(2) 1_655 . . . ?
Ag3 Ag2 C9 C8 4.0(19) . . . . ?
Ag1 Ag2 C9 C8 111(2) . . . . ?
N1 Ag2 C9 Ag4 26.0(10) 2_645 . . 1_655 ?
O6 Ag2 C9 Ag4 -101.96(19) 4_665 . . 1_655 ?
Ag3 Ag2 C9 Ag4 147.4(3) . . . 1_655 ?
Ag1 Ag2 C9 Ag4 -105.8(3) . . . 1_655 ?
N1 Ag2 C9 Ag1 131.9(8) 2_645 . . . ?
O6 Ag2 C9 Ag1 3.9(3) 4_665 . . . ?
Ag4 Ag2 C9 Ag1 105.8(3) 1_655 . . . ?
Ag3 Ag2 C9 Ag1 -106.8(2) . . . . ?
N1 Ag2 C9 Ag3 -121.3(9) 2_645 . . . ?
O6 Ag2 C9 Ag3 110.66(17) 4_665 . . . ?
Ag4 Ag2 C9 Ag3 -147.4(3) 1_655 . . . ?
Ag1 Ag2 C9 Ag3 106.8(2) . . . . ?
O1W Ag1 C9 C8 64.5(6) 4_665 . . . ?
O4 Ag1 C9 C8 151.0(4) 4_665 . . . ?
O7 Ag1 C9 C8 -36.6(5) 2 . . . ?
Ag2 Ag1 C9 C8 -163.5(6) . . . . ?
O1W Ag1 C9 Ag2 -132.0(2) 4_665 . . . ?
O4 Ag1 C9 Ag2 -45.5(3) 4_665 . . . ?
O7 Ag1 C9 Ag2 126.9(2) 2 . . . ?
C8 Ag1 C9 Ag2 163.5(6) . . . . ?
O1W Ag1 C9 Ag4 -50.5(4) 4_665 . . 1_655 ?
O4 Ag1 C9 Ag4 36.0(3) 4_665 . . 1_655 ?
O7 Ag1 C9 Ag4 -151.6(2) 2 . . 1_655 ?
C8 Ag1 C9 Ag4 -115.0(6) . . . 1_655 ?
Ag2 Ag1 C9 Ag4 81.5(3) . . . 1_655 ?
O1W Ag1 C9 Ag3 149.5(2) 4_665 . . . ?
O4 Ag1 C9 Ag3 -124.1(2) 4_665 . . . ?
O7 Ag1 C9 Ag3 48.3(3) 2 . . . ?
C8 Ag1 C9 Ag3 84.9(5) . . . . ?
Ag2 Ag1 C9 Ag3 -78.6(3) . . . . ?
C7 Ag3 C9 C8 152.5(5) 4_565 . . . ?
O4 Ag3 C9 C8 -20.1(6) . . . . ?
O1 Ag3 C9 C8 -85.7(5) . . . . ?
Ag5 Ag3 C9 C8 -160.9(4) . . . . ?
Ag2 Ag3 C9 C8 -178.8(6) . . . . ?
Ag4 Ag3 C9 C8 96.6(5) . . . . ?
C7 Ag3 C9 Ag2 -28.7(3) 4_565 . . . ?
O4 Ag3 C9 Ag2 158.68(17) . . . . ?
O1 Ag3 C9 Ag2 93.1(2) . . . . ?
C8 Ag3 C9 Ag2 178.8(6) . . . . ?
Ag5 Ag3 C9 Ag2 17.8(4) . . . . ?
Ag4 Ag3 C9 Ag2 -84.6(2) . . . . ?
C7 Ag3 C9 Ag4 -85.4(5) 4_565 . . 1_655 ?
O4 Ag3 C9 Ag4 102.1(5) . . . 1_655 ?
O1 Ag3 C9 Ag4 36.5(5) . . . 1_655 ?
C8 Ag3 C9 Ag4 122.2(8) . . . 1_655 ?
Ag5 Ag3 C9 Ag4 -38.8(7) . . . 1_655 ?
Ag2 Ag3 C9 Ag4 -56.6(4) . . . 1_655 ?
Ag4 Ag3 C9 Ag4 -141.3(4) . . . 1_655 ?
C7 Ag3 C9 Ag1 63.7(4) 4_565 . . . ?
O4 Ag3 C9 Ag1 -108.9(3) . . . . ?
O1 Ag3 C9 Ag1 -174.4(3) . . . . ?
C8 Ag3 C9 Ag1 -88.7(5) . . . . ?
Ag5 Ag3 C9 Ag1 110.3(3) . . . . ?
Ag2 Ag3 C9 Ag1 92.5(3) . . . . ?
Ag4 Ag3 C9 Ag1 7.8(4) . . . . ?
C4 C5 N1 C1 1.4(10) . . . . ?
C4 C5 N1 Ag2 176.9(5) . . . 2_655 ?
C2 C1 N1 C5 -0.8(10) . . . . ?
C2 C1 N1 Ag2 -176.4(5) . . . 2_655 ?
O2 N3 O1 Ag3 92.1(6) . . . . ?
O3 N3 O1 Ag3 -86.2(6) . . . . ?
C7 Ag3 O1 N3 85.7(5) 4_565 . . . ?
O4 Ag3 O1 N3 -150.5(5) . . . . ?
C9 Ag3 O1 N3 -26.7(5) . . . . ?
C8 Ag3 O1 N3 -54.3(5) . . . . ?
Ag5 Ag3 O1 N3 120.0(4) . . . . ?
Ag2 Ag3 O1 N3 19.4(4) . . . . ?
Ag4 Ag3 O1 N3 149.5(3) . . . . ?
O2 N3 O3 Ag5 4.6(7) . . . 1_655 ?
O1 N3 O3 Ag5 -177.1(5) . . . 1_655 ?
O5 N2 O4 Ag3 -9.4(7) . . . . ?
O6 N2 O4 Ag3 170.2(5) . . . . ?
O5 N2 O4 Ag1 -151.1(6) . . . 4_566 ?
O6 N2 O4 Ag1 28.4(7) . . . 4_566 ?
C7 Ag3 O4 N2 -82.5(5) 4_565 . . . ?
C9 Ag3 O4 N2 88.6(4) . . . . ?
O1 Ag3 O4 N2 163.0(4) . . . . ?
C8 Ag3 O4 N2 79.5(4) . . . . ?
Ag5 Ag3 O4 N2 -112.2(4) . . . . ?
Ag2 Ag3 O4 N2 134.5(4) . . . . ?
Ag4 Ag3 O4 N2 -42.9(4) . . . . ?
C7 Ag3 O4 Ag1 41.9(4) 4_565 . . 4_566 ?
C9 Ag3 O4 Ag1 -146.9(3) . . . 4_566 ?
O1 Ag3 O4 Ag1 -72.5(3) . . . 4_566 ?
C8 Ag3 O4 Ag1 -156.1(3) . . . 4_566 ?
Ag5 Ag3 O4 Ag1 12.2(3) . . . 4_566 ?
Ag2 Ag3 O4 Ag1 -101.1(4) . . . 4_566 ?
Ag4 Ag3 O4 Ag1 81.5(3) . . . 4_566 ?
O5 N2 O6 Ag2 -139.9(6) . . . 4_566 ?
O4 N2 O6 Ag2 40.6(9) . . . 4_566 ?
O8 N4 O7 Ag5 4.2(8) . . . . ?
O9 N4 O7 Ag5 -174.5(5) . . . . ?
O8 N4 O7 Ag1 -179.4(5) . . . 2_545 ?
O9 N4 O7 Ag1 1.8(6) . . . 2_545 ?
C7 Ag5 O7 N4 70.5(5) 4_565 . . . ?
O1W Ag5 O7 N4 -91.4(5) . . . . ?
O3 Ag5 O7 N4 176.5(5) 1_455 . . . ?
Ag3 Ag5 O7 N4 -5.2(8) . . . . ?
Ag4 Ag5 O7 N4 129.9(4) . . . . ?
C7 Ag5 O7 Ag1 -102.3(5) 4_565 . . 2_545 ?
O1W Ag5 O7 Ag1 95.8(5) . . . 2_545 ?
O3 Ag5 O7 Ag1 3.7(5) 1_455 . . 2_545 ?
Ag3 Ag5 O7 Ag1 -178.03(9) . . . 2_545 ?
Ag4 Ag5 O7 Ag1 -42.9(6) . . . 2_545 ?
O8 N4 O9 Ag4 -18.6(8) . . . 2_545 ?
O7 N4 O9 Ag4 160.1(5) . . . 2_545 ?
C7 Ag5 O1W Ag1 74.4(4) 4_565 . . 4_566 ?
O7 Ag5 O1W Ag1 -129.0(2) . . . 4_566 ?
O3 Ag5 O1W Ag1 -58.3(2) 1_455 . . 4_566 ?
Ag3 Ag5 O1W Ag1 68.04(19) . . . 4_566 ?
Ag4 Ag5 O1W Ag1 17.1(3) . . . 4_566 ?
